data_4348324
loop_
_publ_author_name
'Goettel, James T.'
'Kostiuk, Nathan'
'Gerken, Michael'

_publ_section_title
;
 Interactions between SF4 and Fluoride: A Crystallographic Study of
 Solvolysis Products of SF4&#x00B7;Nitrogen-Base Adducts by HF.
;
_journal_issue 14
_journal_name_full 'Inorganic chemistry'
_journal_page_first 7126
_journal_page_last 7134
_journal_paper_doi 10.1021/acs.inorgchem.6b01112
_journal_volume 55
_journal_year 2016
_chemical_formula_sum 'C10 H10 F18 N2 S4'
_chemical_formula_weight 628.44
_space_group_IT_number 114
_space_group_name_Hall 'P -4 2n'
_space_group_name_H-M_alt 'P -4 21 c'
_symmetry_cell_setting tetragonal
_symmetry_space_group_name_H-M 'P -4 21 c'
_atom_sites_solution_hydrogens geom
_atom_sites_solution_primary direct
_atom_sites_solution_secondary difmap
_audit_creation_method SHELXL-97
_cell_angle_alpha 90.00
_cell_angle_beta 90.00
_cell_angle_gamma 90.00
_cell_formula_units_Z 4
_cell_length_a 16.530(13)
_cell_length_b 16.530(13)
_cell_length_c 8.322(6)
_cell_measurement_temperature 153(2)
_cell_volume 2274(3)
_computing_cell_refinement 'APEX2 (Bruker, 2006)'
_computing_data_collection 'APEX2 (Bruker, 2006)'
_computing_data_reduction 'SAINT-Plus (Bruker, 2006)'
_computing_structure_refinement 'SHELXL-97 (Sheldrick, 2008)'
_computing_structure_solution 'SHELXS-97 (Sheldrick, 2008)'
_diffrn_ambient_temperature 153(2)
_diffrn_measured_fraction_theta_full 1.000
_diffrn_measured_fraction_theta_max 1.000
_diffrn_measurement_device_type 'Bruker Smart Apex II'
_diffrn_radiation_monochromator graphite
_diffrn_radiation_source 'fine-focus sealed tube'
_diffrn_radiation_type MoK\a
_diffrn_radiation_wavelength 0.71073
_diffrn_reflns_av_R_equivalents 0.0530
_diffrn_reflns_av_sigmaI/netI 0.0287
_diffrn_reflns_limit_h_max 21
_diffrn_reflns_limit_h_min -21
_diffrn_reflns_limit_k_max 21
_diffrn_reflns_limit_k_min -21
_diffrn_reflns_limit_l_max 10
_diffrn_reflns_limit_l_min -10
_diffrn_reflns_number 25142
_diffrn_reflns_theta_full 27.52
_diffrn_reflns_theta_max 27.52
_diffrn_reflns_theta_min 1.74
_exptl_absorpt_coefficient_mu 0.566
_exptl_absorpt_correction_T_max 0.7456
_exptl_absorpt_correction_T_min 0.6546
_exptl_absorpt_correction_type multi-scan
_exptl_absorpt_process_details
; 
SADABS (Sheldrick, 2004)
;
_exptl_crystal_density_diffrn 1.836
_exptl_crystal_density_method 'not measured'
_exptl_crystal_description needle
_exptl_crystal_F_000 1240
_exptl_crystal_size_max 0.58
_exptl_crystal_size_mid 0.08
_exptl_crystal_size_min 0.08
_refine_diff_density_max 0.225
_refine_diff_density_min -0.286
_refine_diff_density_rms 0.052
_refine_ls_abs_structure_details 'Flack H D (1983), Acta Cryst. A39, 876-881'
_refine_ls_abs_structure_Flack 0.12(10)
_refine_ls_extinction_method none
_refine_ls_goodness_of_fit_ref 1.054
_refine_ls_hydrogen_treatment constr
_refine_ls_matrix_type full
_refine_ls_number_parameters 155
_refine_ls_number_reflns 2620
_refine_ls_number_restraints 0
_refine_ls_restrained_S_all 1.054
_refine_ls_R_factor_all 0.0639
_refine_ls_R_factor_gt 0.0324
_refine_ls_shift/su_max 0.001
_refine_ls_shift/su_mean 0.000
_refine_ls_structure_factor_coef Fsqd
_refine_ls_weighting_details 'calc w=1/[\s^2^(Fo^2^)+(0.0361P)^2^+1.0680P] where P=(Fo^2^+2Fc^2^)/3'
_refine_ls_weighting_scheme calc
_refine_ls_wR_factor_gt 0.0736
_refine_ls_wR_factor_ref 0.0882
_reflns_number_gt 1968
_reflns_number_total 2620
_reflns_threshold_expression >2sigma(I)
_cod_data_source_file ic6b01112_si_002.cif
_cod_data_source_block mg12086_0m
_cod_original_sg_symbol_H-M P-421c
_cod_database_code 4348324

loop_
_symmetry_equiv_pos_as_xyz
'x, y, z'
'-x, -y, z'
'y, -x, -z'
'-y, x, -z'
'-x+1/2, y+1/2, -z+1/2'
'x+1/2, -y+1/2, -z+1/2'
'-y+1/2, -x+1/2, z+1/2'
'y+1/2, x+1/2, z+1/2'

loop_
_atom_site_label
_atom_site_type_symbol
_atom_site_fract_x
_atom_site_fract_y
_atom_site_fract_z
_atom_site_U_iso_or_equiv
_atom_site_adp_type
_atom_site_occupancy
_atom_site_symmetry_multiplicity
_atom_site_calc_flag
_atom_site_refinement_flags
S1 S 0.62403(5) 0.35251(5) 0.23248(12) 0.0552(2) Uani 1 1 d .
F1 F 0.60512(16) 0.39576(15) 0.3881(3) 0.0762(7) Uani 1 1 d .
F2 F 0.57385(17) 0.40375(16) 0.1155(3) 0.0903(9) Uani 1 1 d .
F3 F 0.69840(17) 0.41734(16) 0.2084(3) 0.0972(9) Uani 1 1 d .
S2 S 0.75508(4) 0.15456(4) 0.24840(11) 0.03713(16) Uani 1 1 d .
F4 F 0.54391(13) 0.29559(16) 0.2608(3) 0.0882(7) Uani 1 1 d .
F5 F 0.65761(11) 0.12811(12) 0.2262(2) 0.0604(5) Uani 1 1 d .
F6 F 0.77627(11) 0.08254(10) 0.1396(2) 0.0494(5) Uani 1 1 d .
F7 F 0.85306(11) 0.16804(12) 0.2778(3) 0.0613(6) Uani 1 1 d .
F8 F 0.75294(12) 0.10870(12) 0.4103(2) 0.0562(5) Uani 1 1 d .
F9 F 0.72461(10) 0.27205(10) 0.4580(2) 0.0483(5) Uani 1 1 d .
N1 N 0.84154(14) 0.35975(13) 0.4853(3) 0.0363(6) Uani 1 1 d .
H1 H 0.8015 0.3249 0.4785 0.044 Uiso 1 1 calc R
C2 C 0.82686(19) 0.43560(19) 0.5282(4) 0.0387(7) Uani 1 1 d .
H2 H 0.7730 0.4511 0.5534 0.046 Uiso 1 1 calc R
C3 C 0.88771(17) 0.49254(18) 0.5372(4) 0.0356(7) Uani 1 1 d .
H3 H 0.8758 0.5466 0.5681 0.043 Uiso 1 1 calc R
C4 C 0.96613(18) 0.47020(17) 0.5007(3) 0.0296(5) Uani 1 1 d .
C5 C 0.98031(18) 0.39020(18) 0.4595(4) 0.0371(7) Uani 1 1 d .
H5 H 1.0337 0.3726 0.4362 0.045 Uiso 1 1 calc R
C6 C 0.91683(19) 0.33617(18) 0.4524(4) 0.0391(7) Uani 1 1 d .
H6 H 0.9269 0.2815 0.4237 0.047 Uiso 1 1 calc R

loop_
_atom_site_aniso_label
_atom_site_aniso_U_11
_atom_site_aniso_U_22
_atom_site_aniso_U_33
_atom_site_aniso_U_23
_atom_site_aniso_U_13
_atom_site_aniso_U_12
S1 0.0561(5) 0.0519(5) 0.0576(5) 0.0013(5) 0.0070(5) -0.0125(4)
F1 0.0966(18) 0.0704(15) 0.0615(14) -0.0002(11) 0.0199(13) 0.0190(13)
F2 0.114(2) 0.0867(18) 0.0706(16) 0.0218(14) -0.0076(14) 0.0106(17)
F3 0.114(2) 0.0900(17) 0.0879(19) -0.0084(14) 0.0267(15) -0.0595(16)
S2 0.0329(3) 0.0343(3) 0.0442(4) 0.0004(4) 0.0006(4) -0.0059(3)
F4 0.0565(12) 0.1040(18) 0.1040(18) 0.0284(17) -0.0039(15) -0.0279(12)
F5 0.0347(9) 0.0807(13) 0.0657(13) -0.0085(11) 0.0028(10) -0.0119(9)
F6 0.0528(11) 0.0351(9) 0.0605(12) -0.0058(8) 0.0070(9) -0.0039(8)
F7 0.0356(9) 0.0629(12) 0.0855(15) -0.0051(11) -0.0052(10) -0.0112(8)
F8 0.0697(14) 0.0497(11) 0.0492(10) 0.0085(9) -0.0037(10) -0.0113(10)
F9 0.0408(9) 0.0475(10) 0.0567(12) -0.0112(9) 0.0083(8) -0.0125(8)
N1 0.0342(13) 0.0337(14) 0.0410(13) -0.0025(11) 0.0016(11) -0.0064(11)
C2 0.0334(16) 0.0369(16) 0.0459(18) -0.0048(14) 0.0050(14) -0.0003(13)
C3 0.0315(16) 0.0281(14) 0.0471(17) -0.0077(13) 0.0033(13) 0.0008(12)
C4 0.0335(16) 0.0283(16) 0.0269(11) 0.0013(11) -0.0015(11) 0.0000(9)
C5 0.0323(17) 0.0340(17) 0.0452(17) -0.0027(14) 0.0047(13) 0.0005(12)
C6 0.0370(16) 0.0285(15) 0.0518(18) -0.0031(14) 0.0065(15) -0.0012(13)

loop_
_atom_type_symbol
_atom_type_description
_atom_type_scat_dispersion_real
_atom_type_scat_dispersion_imag
_atom_type_scat_source
C C 0.0033 0.0016 'International Tables Vol C Tables 4.2.6.8 and 6.1.1.4'
H H 0.0000 0.0000 'International Tables Vol C Tables 4.2.6.8 and 6.1.1.4'
N N 0.0061 0.0033 'International Tables Vol C Tables 4.2.6.8 and 6.1.1.4'
F F 0.0171 0.0103 'International Tables Vol C Tables 4.2.6.8 and 6.1.1.4'
S S 0.1246 0.1234 'International Tables Vol C Tables 4.2.6.8 and 6.1.1.4'

loop_
_geom_angle_atom_site_label_1
_geom_angle_atom_site_label_2
_geom_angle_atom_site_label_3
_geom_angle
_geom_angle_site_symmetry_1
_geom_angle_site_symmetry_3
F1 S1 F2 99.83(16) . .
F1 S1 F4 88.93(15) . .
F2 S1 F4 88.36(14) . .
F1 S1 F3 87.19(14) . .
F2 S1 F3 88.11(16) . .
F4 S1 F3 174.23(16) . .
F1 S1 F9 77.08(12) . .
F2 S1 F9 174.35(12) . .
F4 S1 F9 96.26(10) . .
F3 S1 F9 87.03(12) . .
F6 S2 F8 97.97(13) . .
F6 S2 F7 88.19(11) . .
F8 S2 F7 87.67(12) . .
F6 S2 F5 87.25(10) . .
F8 S2 F5 86.93(11) . .
F7 S2 F5 172.39(11) . .
F6 S2 F9 174.90(10) . .
F8 S2 F9 77.42(11) . .
F7 S2 F9 89.42(9) . .
F5 S2 F9 94.63(8) . .
S2 F9 S2 126.43(8) . 8_545
S2 F9 S1 91.12(8) . .
S2 F9 S1 112.96(8) 8_545 .
C2 N1 C6 120.2(2) . .
N1 C2 C3 121.7(3) . .
C2 C3 C4 119.3(3) . .
C3 C4 C5 117.9(2) . .
C3 C4 C4 121.9(3) . 2_765
C5 C4 C4 120.2(3) . 2_765
C6 C5 C4 120.0(3) . .
N1 C6 C5 120.8(3) . .

loop_
_geom_bond_atom_site_label_1
_geom_bond_atom_site_label_2
_geom_bond_distance
_geom_bond_site_symmetry_2
S1 F1 1.512(3) .
S1 F2 1.534(3) .
S1 F4 1.642(3) .
S1 F3 1.643(3) .
S1 F9 2.838(3) .
S2 F6 1.536(2) .
S2 F8 1.547(2) .
S2 F7 1.653(2) .
S2 F5 1.680(2) .
S2 F9 2.658(2) .
F9 S2 2.695(3) 8_545
N1 C2 1.326(4) .
N1 C6 1.333(4) .
C2 C3 1.380(4) .
C3 C4 1.381(4) .
C4 C5 1.386(4) .
C4 C4 1.492(5) 2_765
C5 C6 1.379(4) .

loop_
_geom_hbond_atom_site_label_D
_geom_hbond_atom_site_label_H
_geom_hbond_atom_site_label_A
_geom_hbond_distance_DH
_geom_hbond_distance_HA
_geom_hbond_distance_DA
_geom_hbond_angle_DHA
N1 H1 F9 0.88 1.55 2.427(3) 173.0
